data_7132053
loop_
_publ_author_name
'Khamrai, Aankhi'
'Ganesh, Venkataraman'

_publ_section_title
;
 Benchtop Nickel-Catalyzed Reductive Coupling of Aldehydes with Alkynes
 and Ynamides
;
_journal_name_full 'Chemical Communications'
_journal_paper_doi 10.1039/D3CC03322H
_journal_year 2023
_chemical_formula_moiety 'C16 H21 N O3'
_chemical_formula_sum 'C16 H21 N O3'
_chemical_formula_weight 275.34
_chemical_name_systematic (Z)-3-(2-(hydroxy(phenyl)methyl)hex-1-en-1-yl)oxazolidin-2-one
_space_group_crystal_system orthorhombic
_space_group_IT_number 61
_space_group_name_Hall '-P 2ac 2ab'
_space_group_name_H-M_alt 'P b c a'
_atom_sites_solution_hydrogens geom
_atom_sites_solution_primary iterative
_audit_creation_date 2023-04-17
_audit_creation_method
;
Olex2 1.5-beta
(compiled 2021.11.18 svn.ra9532c28 for OlexSys, GUI svn.r6498)
;
_audit_update_record
;
2023-04-17 deposited with the CCDC.	2023-08-24 downloaded from the CCDC.
;
_cell_angle_alpha 90
_cell_angle_beta 90
_cell_angle_gamma 90
_cell_formula_units_Z 8
_cell_length_a 11.4074(2)
_cell_length_b 8.1039(2)
_cell_length_c 31.1224(6)
_cell_measurement_reflns_used 9828
_cell_measurement_temperature 120(2)
_cell_measurement_theta_max 32.21
_cell_measurement_theta_min 3.15
_cell_volume 2877.09(10)
_computing_cell_refinement 'SAINT V8.38A (Bruker, 2018)'
_computing_data_reduction 'SAINT V8.38A (Bruker, 2018)'
_computing_molecular_graphics 'Olex2 1.5-beta (Dolomanov et al., 2009)'
_computing_publication_material 'Olex2 1.5-beta (Dolomanov et al., 2009)'
_computing_structure_refinement 'XL  (Sheldrick, 2008)'
_computing_structure_solution 'olex2.solve 1.5-beta (Bourhis et al., 2015)'
_diffrn_ambient_temperature 119.90
_diffrn_detector 'Bruker APEX2 area detector'
_diffrn_detector_area_resol_mean 7.9
_diffrn_detector_type 'CCD area detector'
_diffrn_measured_fraction_theta_full 0.998
_diffrn_measured_fraction_theta_max 0.998
_diffrn_measurement_device 'three-circle diffractometer'
_diffrn_measurement_device_type 'Bruker APEX-II CCD'
_diffrn_measurement_method '\f and \w scans'
_diffrn_radiation_monochromator 'mirror optics'
_diffrn_radiation_probe x-ray
_diffrn_radiation_type MoK\a
_diffrn_radiation_wavelength 0.71073
_diffrn_reflns_av_R_equivalents 0.0507
_diffrn_reflns_av_unetI/netI 0.0222
_diffrn_reflns_Laue_measured_fraction_full 0.998
_diffrn_reflns_Laue_measured_fraction_max 0.998
_diffrn_reflns_limit_h_max 13
_diffrn_reflns_limit_h_min -14
_diffrn_reflns_limit_k_max 10
_diffrn_reflns_limit_k_min -10
_diffrn_reflns_limit_l_max 39
_diffrn_reflns_limit_l_min -39
_diffrn_reflns_number 57596
_diffrn_reflns_point_group_measured_fraction_full 0.998
_diffrn_reflns_point_group_measured_fraction_max 0.998
_diffrn_reflns_theta_full 25.242
_diffrn_reflns_theta_max 27.121
_diffrn_reflns_theta_min 2.618
_diffrn_source 'microfocus sealed X-ray tube'
_diffrn_source_current 1.4
_diffrn_source_power 0.07
_diffrn_source_type 'Incoatec I\ms'
_diffrn_source_voltage 50.0
_diffrn_standards_number 0
_exptl_absorpt_coefficient_mu 0.087
_exptl_absorpt_correction_T_max 0.7455
_exptl_absorpt_correction_T_min 0.6076
_exptl_absorpt_correction_type multi-scan
_exptl_absorpt_process_details
;
SADABS-2016/2 (Bruker,2016/2) was used for absorption correction.
wR2(int) was 0.1501 before and 0.0612 after correction.
The Ratio of minimum to maximum transmission is 0.8150.
The \l/2 correction factor is Not present.
;
_exptl_crystal_colour 'clear whiteish white'
_exptl_crystal_colour_lustre clear
_exptl_crystal_colour_modifier whiteish
_exptl_crystal_colour_primary white
_exptl_crystal_density_diffrn 1.271
_exptl_crystal_description NEEDLE
_exptl_crystal_F_000 1184
_exptl_crystal_preparation DESILYLATION
_exptl_crystal_recrystallization_method 'Slow evaporation'
_exptl_crystal_size_max 0.2
_exptl_crystal_size_mid 0.2
_exptl_crystal_size_min 0.2
_refine_diff_density_max 0.318
_refine_diff_density_min -0.265
_refine_diff_density_rms 0.063
_refine_ls_extinction_method none
_refine_ls_goodness_of_fit_ref 1.086
_refine_ls_hydrogen_treatment constr
_refine_ls_matrix_type full
_refine_ls_number_parameters 183
_refine_ls_number_reflns 3176
_refine_ls_number_restraints 0
_refine_ls_restrained_S_all 1.086
_refine_ls_R_factor_all 0.0408
_refine_ls_R_factor_gt 0.0379
_refine_ls_shift/su_max 0.001
_refine_ls_shift/su_mean 0.000
_refine_ls_structure_factor_coef Fsqd
_refine_ls_weighting_details 'w=1/[\s^2^(Fo^2^)+(0.0450P)^2^+1.1446P] where P=(Fo^2^+2Fc^2^)/3'
_refine_ls_weighting_scheme calc
_refine_ls_wR_factor_gt 0.0966
_refine_ls_wR_factor_ref 0.0991
_reflns_Friedel_coverage 0.000
_reflns_number_gt 2935
_reflns_number_total 3176
_reflns_threshold_expression 'I > 2\s(I)'
_cod_data_source_file d3cc03322h2.cif
_cod_data_source_block gv_ak_239rf_0ma_a
_cod_database_code 7132053
_shelx_shelxl_version_number 2018/3
_shelx_space_group_comment
;
The symmetry employed for this shelxl refinement is uniquely defined
by the following loop, which should always be used as a source of
symmetry information in preference to the above space-group names.
They are only intended as comments.
;
_shelx_estimated_absorpt_t_max 0.983
_shelx_estimated_absorpt_t_min 0.983
_olex2_refinement_description
;
1. Fixed Uiso
 At 1.2 times of:
  All C(H) groups, All C(H,H) groups
 At 1.5 times of:
  All C(H,H,H) groups, All O(H) groups
2.a Ternary CH refined with riding coordinates:
 C6(H6)
2.b Secondary CH2 refined with riding coordinates:
 C2(H2A,H2B), C3(H3A,H3B), C4(H4A,H4B), C11(H11A,H11B), C16(H16A,H16B)
2.c Aromatic/amide H refined with riding coordinates:
 C8(H8), C9(H9), C10(H10), C13(H13), C14(H14), C15(H15)
2.d Idealised Me refined as rotating group:
 C1(H1A,H1B,H1C)
2.e Idealised tetrahedral OH refined as rotating group:
 O3(H3)
;
_olex2_exptl_crystal_mounting_method loop
_olex2_submission_original_sample_id gv_ak_239RF
_olex2_submission_special_instructions 'No special instructions were received'

loop_
_space_group_symop_operation_xyz
'x, y, z'
'x+1/2, -y+1/2, -z'
'-x, y+1/2, -z+1/2'
'-x+1/2, -y, z+1/2'
'-x, -y, -z'
'-x-1/2, y-1/2, z'
'x, -y-1/2, z-1/2'
'x-1/2, y, -z-1/2'

loop_
_atom_site_label
_atom_site_type_symbol
_atom_site_fract_x
_atom_site_fract_y
_atom_site_fract_z
_atom_site_U_iso_or_equiv
_atom_site_adp_type
_atom_site_occupancy
_atom_site_site_symmetry_order
_atom_site_calc_flag
_atom_site_refinement_flags_posn
_atom_site_refinement_flags_adp
_atom_site_refinement_flags_occupancy
_atom_site_disorder_assembly
_atom_site_disorder_group
O1 O 0.20250(7) 0.21706(11) 0.51420(3) 0.0254(2) Uani 1 1 d . . . . .
O2 O 0.08931(7) 0.34798(10) 0.46564(3) 0.02391(19) Uani 1 1 d . . . . .
O3 O 0.45064(7) 0.77236(10) 0.37571(3) 0.0245(2) Uani 1 1 d . . . . .
H3 H 0.446654 0.809071 0.400911 0.037 Uiso 1 1 calc R U . . .
N1 N 0.29124(8) 0.35275(11) 0.46128(3) 0.0178(2) Uani 1 1 d . . . . .
C1 C 0.70715(11) 0.23855(17) 0.35365(5) 0.0321(3) Uani 1 1 d . . . . .
H1A H 0.681297 0.263665 0.324346 0.048 Uiso 1 1 calc R U . . .
H1B H 0.775952 0.166245 0.352575 0.048 Uiso 1 1 calc R U . . .
H1C H 0.727618 0.341288 0.368474 0.048 Uiso 1 1 calc R U . . .
C2 C 0.60882(10) 0.15242(14) 0.37779(4) 0.0223(2) Uani 1 1 d . . . . .
H2A H 0.633542 0.135306 0.407959 0.027 Uiso 1 1 calc R U . . .
H2B H 0.595751 0.042425 0.364807 0.027 Uiso 1 1 calc R U . . .
C3 C 0.49322(9) 0.24788(14) 0.37746(4) 0.0201(2) Uani 1 1 d . . . . .
H3A H 0.432755 0.181813 0.392452 0.024 Uiso 1 1 calc R U . . .
H3B H 0.467421 0.262683 0.347336 0.024 Uiso 1 1 calc R U . . .
C4 C 0.50189(9) 0.41838(13) 0.39908(3) 0.0182(2) Uani 1 1 d . . . . .
H4A H 0.533726 0.404715 0.428456 0.022 Uiso 1 1 calc R U . . .
H4B H 0.557372 0.487981 0.382652 0.022 Uiso 1 1 calc R U . . .
C5 C 0.38474(9) 0.50542(12) 0.40168(3) 0.0170(2) Uani 1 1 d . . . . .
C6 C 0.36465(9) 0.64579(13) 0.36998(3) 0.0187(2) Uani 1 1 d . . . . .
H6 H 0.285452 0.694178 0.375534 0.022 Uiso 1 1 calc R U . . .
C7 C 0.36881(9) 0.58632(13) 0.32380(3) 0.0192(2) Uani 1 1 d . . . . .
C8 C 0.46186(10) 0.62304(15) 0.29660(4) 0.0257(3) Uani 1 1 d . . . . .
H8 H 0.526147 0.686197 0.306893 0.031 Uiso 1 1 calc R U . . .
C9 C 0.46097(11) 0.56727(17) 0.25418(4) 0.0315(3) Uani 1 1 d . . . . .
H9 H 0.524274 0.593473 0.235553 0.038 Uiso 1 1 calc R U . . .
C10 C 0.36800(12) 0.47383(16) 0.23919(4) 0.0307(3) Uani 1 1 d . . . . .
H10 H 0.367460 0.436363 0.210270 0.037 Uiso 1 1 calc R U . . .
C11 C 0.32677(10) 0.21132(15) 0.52469(4) 0.0244(2) Uani 1 1 d . . . . .
H11A H 0.352890 0.095877 0.528773 0.029 Uiso 1 1 calc R U . . .
H11B H 0.342857 0.273983 0.551355 0.029 Uiso 1 1 calc R U . . .
C12 C 0.18637(10) 0.31061(13) 0.47868(3) 0.0196(2) Uani 1 1 d . . . . .
C13 C 0.29567(9) 0.47019(12) 0.42784(3) 0.0169(2) Uani 1 1 d . . . . .
H13 H 0.226067 0.532250 0.423385 0.020 Uiso 1 1 calc R U . . .
C14 C 0.27552(12) 0.43474(16) 0.26635(4) 0.0294(3) Uani 1 1 d . . . . .
H14 H 0.212202 0.369390 0.256174 0.035 Uiso 1 1 calc R U . . .
C15 C 0.27596(10) 0.49143(14) 0.30834(4) 0.0240(2) Uani 1 1 d . . . . .
H15 H 0.212287 0.465373 0.326807 0.029 Uiso 1 1 calc R U . . .
C16 C 0.38967(9) 0.28990(14) 0.48643(3) 0.0210(2) Uani 1 1 d . . . . .
H16A H 0.442380 0.380172 0.495702 0.025 Uiso 1 1 calc R U . . .
H16B H 0.435376 0.207194 0.470072 0.025 Uiso 1 1 calc R U . . .

loop_
_atom_site_aniso_label
_atom_site_aniso_U_11
_atom_site_aniso_U_22
_atom_site_aniso_U_33
_atom_site_aniso_U_23
_atom_site_aniso_U_13
_atom_site_aniso_U_12
O1 0.0248(4) 0.0321(5) 0.0192(4) 0.0050(3) 0.0033(3) -0.0033(3)
O2 0.0184(4) 0.0292(4) 0.0242(4) 0.0001(3) 0.0044(3) 0.0007(3)
O3 0.0287(4) 0.0190(4) 0.0259(4) 0.0001(3) 0.0020(3) -0.0068(3)
N1 0.0178(4) 0.0174(4) 0.0181(4) 0.0013(3) 0.0009(3) -0.0001(3)
C1 0.0227(5) 0.0287(6) 0.0448(8) -0.0006(6) 0.0105(5) 0.0017(5)
C2 0.0213(5) 0.0194(5) 0.0262(5) 0.0002(4) 0.0020(4) 0.0024(4)
C3 0.0179(5) 0.0191(5) 0.0232(5) -0.0013(4) 0.0012(4) -0.0005(4)
C4 0.0157(5) 0.0186(5) 0.0202(5) 0.0007(4) 0.0013(4) -0.0007(4)
C5 0.0185(5) 0.0143(5) 0.0183(5) -0.0012(4) -0.0011(4) -0.0008(4)
C6 0.0188(5) 0.0160(5) 0.0213(5) 0.0019(4) 0.0012(4) -0.0009(4)
C7 0.0214(5) 0.0165(5) 0.0198(5) 0.0047(4) 0.0000(4) 0.0030(4)
C8 0.0227(5) 0.0289(6) 0.0255(6) 0.0050(5) 0.0010(4) -0.0001(5)
C9 0.0314(6) 0.0388(7) 0.0243(6) 0.0054(5) 0.0080(5) 0.0064(5)
C10 0.0425(7) 0.0289(6) 0.0207(5) -0.0003(5) -0.0003(5) 0.0091(5)
C11 0.0259(6) 0.0277(6) 0.0195(5) 0.0028(4) -0.0012(4) -0.0023(5)
C12 0.0227(5) 0.0186(5) 0.0174(5) -0.0031(4) 0.0040(4) -0.0009(4)
C13 0.0187(5) 0.0132(4) 0.0189(5) -0.0005(4) -0.0007(4) 0.0011(4)
C14 0.0363(7) 0.0244(6) 0.0276(6) 0.0008(5) -0.0068(5) -0.0017(5)
C15 0.0255(6) 0.0224(5) 0.0241(5) 0.0040(4) 0.0003(4) -0.0018(4)
C16 0.0206(5) 0.0234(5) 0.0190(5) 0.0031(4) -0.0020(4) -0.0012(4)

loop_
_atom_type_symbol
_atom_type_description
_atom_type_scat_dispersion_real
_atom_type_scat_dispersion_imag
_atom_type_scat_source
C C 0.0033 0.0016 'International Tables Vol C Tables 4.2.6.8 and 6.1.1.4'
H H 0.0000 0.0000 'International Tables Vol C Tables 4.2.6.8 and 6.1.1.4'
N N 0.0061 0.0033 'International Tables Vol C Tables 4.2.6.8 and 6.1.1.4'
O O 0.0106 0.0060 'International Tables Vol C Tables 4.2.6.8 and 6.1.1.4'

loop_
_geom_angle_atom_site_label_1
_geom_angle_atom_site_label_2
_geom_angle_atom_site_label_3
_geom_angle
_geom_angle_site_symmetry_1
_geom_angle_site_symmetry_3
_geom_angle_publ_flag
C12 O1 C11 109.49(8) . . ?
C6 O3 H3 109.5 . . ?
C12 N1 C13 119.71(9) . . ?
C12 N1 C16 112.10(9) . . ?
C13 N1 C16 127.08(9) . . ?
H1A C1 H1B 109.5 . . ?
H1A C1 H1C 109.5 . . ?
H1B C1 H1C 109.5 . . ?
C2 C1 H1A 109.5 . . ?
C2 C1 H1B 109.5 . . ?
C2 C1 H1C 109.5 . . ?
C1 C2 H2A 108.8 . . ?
C1 C2 H2B 108.8 . . ?
C1 C2 C3 113.63(10) . . ?
H2A C2 H2B 107.7 . . ?
C3 C2 H2A 108.8 . . ?
C3 C2 H2B 108.8 . . ?
C2 C3 H3A 108.9 . . ?
C2 C3 H3B 108.9 . . ?
C2 C3 C4 113.31(9) . . ?
H3A C3 H3B 107.7 . . ?
C4 C3 H3A 108.9 . . ?
C4 C3 H3B 108.9 . . ?
C3 C4 H4A 109.1 . . ?
C3 C4 H4B 109.1 . . ?
H4A C4 H4B 107.8 . . ?
C5 C4 C3 112.64(9) . . ?
C5 C4 H4A 109.1 . . ?
C5 C4 H4B 109.1 . . ?
C4 C5 C6 116.50(9) . . ?
C13 C5 C4 127.30(10) . . ?
C13 C5 C6 116.16(9) . . ?
O3 C6 C5 110.59(9) . . ?
O3 C6 H6 108.5 . . ?
O3 C6 C7 108.95(8) . . ?
C5 C6 H6 108.5 . . ?
C7 C6 C5 111.83(9) . . ?
C7 C6 H6 108.5 . . ?
C8 C7 C6 122.22(10) . . ?
C8 C7 C15 119.19(11) . . ?
C15 C7 C6 118.59(10) . . ?
C7 C8 H8 120.0 . . ?
C7 C8 C9 120.10(11) . . ?
C9 C8 H8 120.0 . . ?
C8 C9 H9 120.0 . . ?
C10 C9 C8 120.10(11) . . ?
C10 C9 H9 120.0 . . ?
C9 C10 H10 119.9 . . ?
C9 C10 C14 120.13(11) . . ?
C14 C10 H10 119.9 . . ?
O1 C11 H11A 110.6 . . ?
O1 C11 H11B 110.6 . . ?
O1 C11 C16 105.60(9) . . ?
H11A C11 H11B 108.8 . . ?
C16 C11 H11A 110.6 . . ?
C16 C11 H11B 110.6 . . ?
O1 C12 N1 110.31(9) . . ?
O2 C12 O1 122.37(10) . . ?
O2 C12 N1 127.31(10) . . ?
N1 C13 H13 115.8 . . ?
C5 C13 N1 128.47(10) . . ?
C5 C13 H13 115.8 . . ?
C10 C14 H14 120.1 . . ?
C15 C14 C10 119.73(12) . . ?
C15 C14 H14 120.1 . . ?
C7 C15 H15 119.6 . . ?
C14 C15 C7 120.74(11) . . ?
C14 C15 H15 119.6 . . ?
N1 C16 C11 101.65(9) . . ?
N1 C16 H16A 111.4 . . ?
N1 C16 H16B 111.4 . . ?
C11 C16 H16A 111.4 . . ?
C11 C16 H16B 111.4 . . ?
H16A C16 H16B 109.3 . . ?

loop_
_geom_bond_atom_site_label_1
_geom_bond_atom_site_label_2
_geom_bond_distance
_geom_bond_site_symmetry_2
_geom_bond_publ_flag
O1 C11 1.4554(14) . ?
O1 C12 1.3531(14) . ?
O2 C12 1.2175(14) . ?
O3 H3 0.8400 . ?
O3 C6 1.4304(13) . ?
N1 C12 1.3569(14) . ?
N1 C13 1.4113(13) . ?
N1 C16 1.4603(13) . ?
C1 H1A 0.9800 . ?
C1 H1B 0.9800 . ?
C1 H1C 0.9800 . ?
C1 C2 1.5198(16) . ?
C2 H2A 0.9900 . ?
C2 H2B 0.9900 . ?
C2 C3 1.5289(15) . ?
C3 H3A 0.9900 . ?
C3 H3B 0.9900 . ?
C3 C4 1.5399(15) . ?
C4 H4A 0.9900 . ?
C4 H4B 0.9900 . ?
C4 C5 1.5133(14) . ?
C5 C6 1.5231(14) . ?
C5 C13 1.3328(15) . ?
C6 H6 1.0000 . ?
C6 C7 1.5164(15) . ?
C7 C8 1.3901(15) . ?
C7 C15 1.3946(16) . ?
C8 H8 0.9500 . ?
C8 C9 1.3955(17) . ?
C9 H9 0.9500 . ?
C9 C10 1.3841(19) . ?
C10 H10 0.9500 . ?
C10 C14 1.3883(18) . ?
C11 H11A 0.9900 . ?
C11 H11B 0.9900 . ?
C11 C16 1.5293(15) . ?
C13 H13 0.9500 . ?
C14 H14 0.9500 . ?
C14 C15 1.3852(17) . ?
C15 H15 0.9500 . ?
C16 H16A 0.9900 . ?
C16 H16B 0.9900 . ?

loop_
_geom_torsion_atom_site_label_1
_geom_torsion_atom_site_label_2
_geom_torsion_atom_site_label_3
_geom_torsion_atom_site_label_4
_geom_torsion
_geom_torsion_site_symmetry_1
_geom_torsion_site_symmetry_2
_geom_torsion_site_symmetry_3
_geom_torsion_site_symmetry_4
_geom_torsion_publ_flag
O1 C11 C16 N1 7.83(11) . . . . ?
O3 C6 C7 C8 14.64(14) . . . . ?
O3 C6 C7 C15 -165.46(9) . . . . ?
C1 C2 C3 C4 -61.45(13) . . . . ?
C2 C3 C4 C5 -175.38(9) . . . . ?
C3 C4 C5 C6 -104.42(11) . . . . ?
C3 C4 C5 C13 73.57(14) . . . . ?
C4 C5 C6 O3 -59.79(12) . . . . ?
C4 C5 C6 C7 61.81(12) . . . . ?
C4 C5 C13 N1 5.05(18) . . . . ?
C5 C6 C7 C8 -107.90(12) . . . . ?
C5 C6 C7 C15 72.00(12) . . . . ?
C6 C5 C13 N1 -176.96(10) . . . . ?
C6 C7 C8 C9 -179.17(11) . . . . ?
C6 C7 C15 C14 179.76(10) . . . . ?
C7 C8 C9 C10 -0.65(19) . . . . ?
C8 C7 C15 C14 -0.34(17) . . . . ?
C8 C9 C10 C14 -0.24(19) . . . . ?
C9 C10 C14 C15 0.83(19) . . . . ?
C10 C14 C15 C7 -0.54(18) . . . . ?
C11 O1 C12 O2 -172.75(10) . . . . ?
C11 O1 C12 N1 7.22(12) . . . . ?
C12 O1 C11 C16 -9.48(12) . . . . ?
C12 N1 C13 C5 -166.59(11) . . . . ?
C12 N1 C16 C11 -4.02(12) . . . . ?
C13 N1 C12 O1 -170.56(9) . . . . ?
C13 N1 C12 O2 9.41(17) . . . . ?
C13 N1 C16 C11 163.77(10) . . . . ?
C13 C5 C6 O3 121.99(10) . . . . ?
C13 C5 C6 C7 -116.41(11) . . . . ?
C15 C7 C8 C9 0.93(17) . . . . ?
C16 N1 C12 O1 -1.76(12) . . . . ?
C16 N1 C12 O2 178.22(11) . . . . ?
C16 N1 C13 C5 26.45(18) . . . . ?
